data_7155017
loop_
_publ_author_name
'Liu, Wei'
'Lai, Xiaoyan'
'Zha, Gaofeng'
'Xu, Yan'
'Sun, Panpan'
'Xia, Tao'
'Shen, Yongcun'

_publ_section_title
;
 The squaramide-catalyzed asymmetric Michael/cyclization tandem reaction
 for the synthesis of chiral trifluoromethylated hydroxyimino
 tetrahydrobenzofuranones.
;
_journal_issue 14
_journal_name_full 'Organic &amp; biomolecular chemistry'
_journal_page_first 3603
_journal_page_last 3607
_journal_paper_doi 10.1039/c6ob00119j
_journal_volume 14
_journal_year 2016
_chemical_absolute_configuration R
_chemical_formula_sum 'C15 H11 F4 N O3'
_chemical_formula_weight 329.25
_chemical_name_systematic
(R,Z)-3-(4-fluorophenyl)-2-(hydroxyimino)-3-(trifluoromethyl)-3,5,6,7-tetrahydrobenzofuran-4(2H)-one
_space_group_IT_number 19
_symmetry_cell_setting orthorhombic
_symmetry_space_group_name_Hall 'P 2ac 2ab'
_symmetry_space_group_name_H-M 'P 21 21 21'
_atom_sites_solution_hydrogens geom
_atom_sites_solution_primary direct
_atom_sites_solution_secondary difmap
_audit_block_doi 10.5517/cc1kl6kx
_audit_creation_method SHELXL-97
_audit_update_record
;
2016-01-15 deposited with the CCDC.
2016-03-08 downloaded from the CCDC.
;
_cell_angle_alpha 90.00
_cell_angle_beta 90.00
_cell_angle_gamma 90.00
_cell_formula_units_Z 4
_cell_length_a 8.7967(4)
_cell_length_b 9.2428(4)
_cell_length_c 17.2636(8)
_cell_measurement_reflns_used 3309
_cell_measurement_temperature 293(2)
_cell_measurement_theta_max 71.0200
_cell_measurement_theta_min 5.1130
_cell_volume 1403.64(11)
_computing_cell_refinement 'Bruker FRAMBO'
_computing_data_collection 'Bruker FRAMBO'
_computing_data_reduction 'Bruker SAINT'
_computing_molecular_graphics 'Bruker SHELXTL'
_computing_publication_material 'Bruker SHELXTL'
_computing_structure_refinement 'SHELXL-97 (Sheldrick, 1997)'
_computing_structure_solution 'SHELXS-97 (Sheldrick, 1990)'
_diffrn_ambient_temperature 293(2)
_diffrn_measured_fraction_theta_full 1.000
_diffrn_measured_fraction_theta_max 1.000
_diffrn_measurement_device_type 'CCD area detector'
_diffrn_measurement_method 'phi and omega scans'
_diffrn_radiation_monochromator graphite
_diffrn_radiation_source 'fine-focus sealed tube'
_diffrn_radiation_type CuK\a
_diffrn_radiation_wavelength 1.54178
_diffrn_reflns_av_R_equivalents 0.0386
_diffrn_reflns_av_sigmaI/netI 0.0339
_diffrn_reflns_limit_h_max 7
_diffrn_reflns_limit_h_min -10
_diffrn_reflns_limit_k_max 10
_diffrn_reflns_limit_k_min -10
_diffrn_reflns_limit_l_max 20
_diffrn_reflns_limit_l_min -19
_diffrn_reflns_number 8522
_diffrn_reflns_theta_full 66.45
_diffrn_reflns_theta_max 66.45
_diffrn_reflns_theta_min 5.12
_exptl_absorpt_coefficient_mu 1.263
_exptl_absorpt_correction_T_max 0.6880
_exptl_absorpt_correction_T_min 0.6190
_exptl_absorpt_correction_type multi-scan
_exptl_absorpt_process_details sadabs
_exptl_crystal_colour colorless
_exptl_crystal_density_diffrn 1.558
_exptl_crystal_density_method 'not measured'
_exptl_crystal_description cube
_exptl_crystal_F_000 672
_exptl_crystal_recrystallization_method 'Re-crystallisation from solvent: methanol'
_exptl_crystal_size_max 0.42
_exptl_crystal_size_mid 0.40
_exptl_crystal_size_min 0.32
_refine_diff_density_max 0.176
_refine_diff_density_min -0.138
_refine_diff_density_rms 0.037
_refine_ls_abs_structure_details 'Flack H D (1983), Acta Cryst. A39, 876-881'
_refine_ls_abs_structure_Flack 0.0(2)
_refine_ls_extinction_coef 0.0143(6)
_refine_ls_extinction_expression Fc^*^=kFc[1+0.001xFc^2^\l^3^/sin(2\q)]^-1/4^
_refine_ls_extinction_method SHELXL
_refine_ls_goodness_of_fit_ref 1.075
_refine_ls_hydrogen_treatment mixed
_refine_ls_matrix_type full
_refine_ls_number_parameters 210
_refine_ls_number_reflns 2477
_refine_ls_number_restraints 0
_refine_ls_restrained_S_all 1.075
_refine_ls_R_factor_all 0.0439
_refine_ls_R_factor_gt 0.0370
_refine_ls_shift/su_max 0.000
_refine_ls_shift/su_mean 0.000
_refine_ls_structure_factor_coef Fsqd
_refine_ls_weighting_details 'calc w=1/[\s^2^(Fo^2^)+(0.0355P)^2^+0.3309P] where P=(Fo^2^+2Fc^2^)/3'
_refine_ls_weighting_scheme calc
_refine_ls_wR_factor_gt 0.0872
_refine_ls_wR_factor_ref 0.0924
_reflns_number_gt 2166
_reflns_number_total 2477
_reflns_threshold_expression >2sigma(I)
_cod_data_source_file c6ob00119j2.cif
_cod_data_source_block 160103a
_cod_depositor_comments
;
The following automatic conversions were performed:

'_symmetry_cell_setting' value 'Orthorhombic' changed to
'orthorhombic' according to
/usr/data/users/saulius/crontab/automatic-downloads/rss-feeds/RSC/lib/dictionaries/cif_core.dic
dictionary named 'cif_core.dic' version 2.4.2 from 2011-04-26.

Automatic conversion script
Id: cif_fix_values 4268 2015-11-12 08:31:59Z antanas 

 Adding full bibliography for 7155017.cif.
;
_cod_original_sg_symbol_H-M P2(1)2(1)2(1)
_cod_database_code 7155017

loop_
_symmetry_equiv_pos_as_xyz
'x, y, z'
'-x+1/2, -y, z+1/2'
'-x, y+1/2, -z+1/2'
'x+1/2, -y+1/2, -z'

loop_
_atom_site_label
_atom_site_type_symbol
_atom_site_fract_x
_atom_site_fract_y
_atom_site_fract_z
_atom_site_U_iso_or_equiv
_atom_site_adp_type
_atom_site_occupancy
_atom_site_symmetry_multiplicity
_atom_site_calc_flag
_atom_site_refinement_flags
F1 F -0.0196(2) 0.3849(2) 0.92412(11) 0.0806(6) Uani 1 1 d .
F2 F 0.08690(19) 0.25168(18) 0.56177(10) 0.0610(5) Uani 1 1 d .
F3 F 0.1163(2) 0.47932(19) 0.56547(12) 0.0724(6) Uani 1 1 d .
F4 F 0.2749(2) 0.3468(2) 0.50360(9) 0.0706(6) Uani 1 1 d .
N1 N 0.3115(2) 0.0742(2) 0.63873(14) 0.0486(6) Uani 1 1 d .
O1 O 0.53001(19) 0.21663(17) 0.64337(12) 0.0482(5) Uani 1 1 d .
O2 O 0.3317(2) 0.67821(18) 0.62728(13) 0.0571(6) Uani 1 1 d .
O3 O 0.4191(2) -0.03696(19) 0.64167(17) 0.0689(7) Uani 1 1 d .
H3 H 0.3759 -0.1153 0.6382 0.103 Uiso 1 1 calc R
C1 C 0.3739(3) 0.1958(3) 0.64029(15) 0.0365(5) Uani 1 1 d .
C2 C 0.2913(3) 0.3432(2) 0.63991(13) 0.0319(5) Uani 1 1 d .
C3 C 0.4302(3) 0.4414(2) 0.63236(14) 0.0336(5) Uani 1 1 d .
C4 C 0.4417(3) 0.5986(2) 0.62403(15) 0.0390(5) Uani 1 1 d .
C5 C 0.6001(3) 0.6574(3) 0.61418(19) 0.0504(7) Uani 1 1 d .
H5A H 0.6336 0.6957 0.6636 0.061 Uiso 1 1 calc R
H5B H 0.5960 0.7376 0.5780 0.061 Uiso 1 1 calc R
C6 C 0.7180(3) 0.5509(3) 0.58576(19) 0.0574(8) Uani 1 1 d .
H6A H 0.6987 0.5286 0.5317 0.069 Uiso 1 1 calc R
H6B H 0.8180 0.5946 0.5893 0.069 Uiso 1 1 calc R
C7 C 0.7157(3) 0.4125(3) 0.63248(19) 0.0513(7) Uani 1 1 d .
H7A H 0.7794 0.3400 0.6081 0.062 Uiso 1 1 calc R
H7B H 0.7537 0.4302 0.6844 0.062 Uiso 1 1 calc R
C8 C 0.5554(3) 0.3616(2) 0.63570(15) 0.0388(5) Uani 1 1 d .
C9 C 0.2004(3) 0.3620(2) 0.71501(13) 0.0340(5) Uani 1 1 d .
C10 C 0.0805(3) 0.2690(3) 0.73192(16) 0.0466(6) Uani 1 1 d .
H10 H 0.0513 0.1998 0.6958 0.056 Uiso 1 1 calc R
C11 C 0.0040(3) 0.2781(4) 0.80192(18) 0.0568(8) Uani 1 1 d .
H11 H -0.0773 0.2170 0.8128 0.068 Uiso 1 1 calc R
C12 C 0.0508(3) 0.3789(3) 0.85444(16) 0.0522(7) Uani 1 1 d .
C13 C 0.1673(3) 0.4720(3) 0.83996(16) 0.0513(7) Uani 1 1 d .
H13 H 0.1961 0.5404 0.8766 0.062 Uiso 1 1 calc R
C14 C 0.2418(3) 0.4628(3) 0.76965(14) 0.0412(6) Uani 1 1 d .
H14 H 0.3215 0.5259 0.7591 0.049 Uiso 1 1 calc R
C15 C 0.1907(3) 0.3559(3) 0.56753(15) 0.0414(6) Uani 1 1 d .

loop_
_atom_site_aniso_label
_atom_site_aniso_U_11
_atom_site_aniso_U_22
_atom_site_aniso_U_33
_atom_site_aniso_U_23
_atom_site_aniso_U_13
_atom_site_aniso_U_12
F1 0.0889(14) 0.0969(14) 0.0559(10) 0.0024(10) 0.0320(10) 0.0125(12)
F2 0.0552(10) 0.0660(11) 0.0618(10) -0.0013(8) -0.0162(8) -0.0210(8)
F3 0.0742(12) 0.0556(10) 0.0873(13) 0.0014(10) -0.0345(11) 0.0192(9)
F4 0.0649(11) 0.1056(16) 0.0414(8) 0.0012(10) 0.0024(9) -0.0101(11)
N1 0.0465(12) 0.0277(10) 0.0717(15) -0.0064(11) 0.0015(12) 0.0024(9)
O1 0.0367(9) 0.0276(8) 0.0802(14) -0.0023(9) -0.0045(10) 0.0041(7)
O2 0.0460(11) 0.0274(9) 0.0980(15) 0.0028(10) 0.0160(11) 0.0044(8)
O3 0.0599(12) 0.0236(8) 0.1233(19) -0.0051(11) 0.0015(14) 0.0052(9)
C1 0.0360(12) 0.0257(11) 0.0479(14) -0.0040(10) 0.0006(11) 0.0018(9)
C2 0.0321(11) 0.0229(11) 0.0408(12) -0.0028(9) -0.0010(10) -0.0001(9)
C3 0.0330(11) 0.0251(10) 0.0427(12) -0.0022(10) 0.0023(11) -0.0019(9)
C4 0.0388(13) 0.0292(12) 0.0490(14) -0.0046(10) 0.0054(12) 0.0009(10)
C5 0.0445(15) 0.0335(13) 0.0733(19) -0.0057(13) 0.0071(14) -0.0094(11)
C6 0.0364(14) 0.0541(18) 0.082(2) -0.0077(16) 0.0054(15) -0.0104(13)
C7 0.0322(12) 0.0435(15) 0.0782(19) -0.0104(14) -0.0039(14) 0.0010(11)
C8 0.0365(12) 0.0274(11) 0.0526(14) -0.0048(11) -0.0017(12) 0.0011(10)
C9 0.0311(12) 0.0293(11) 0.0416(12) 0.0006(10) -0.0020(10) 0.0033(10)
C10 0.0402(14) 0.0492(15) 0.0505(15) -0.0031(12) 0.0023(12) -0.0100(12)
C11 0.0443(16) 0.0637(19) 0.0622(18) 0.0033(16) 0.0117(14) -0.0054(14)
C12 0.0557(16) 0.0564(16) 0.0444(14) 0.0074(13) 0.0124(13) 0.0152(14)
C13 0.0671(18) 0.0437(15) 0.0431(14) -0.0065(12) 0.0003(13) 0.0074(14)
C14 0.0453(14) 0.0329(13) 0.0455(13) -0.0011(11) 0.0006(12) -0.0024(11)
C15 0.0400(14) 0.0400(14) 0.0443(13) -0.0017(11) -0.0008(12) 0.0002(12)

loop_
_atom_type_symbol
_atom_type_description
_atom_type_scat_dispersion_real
_atom_type_scat_dispersion_imag
_atom_type_scat_source
C C 0.0181 0.0091 'International Tables Vol C Tables 4.2.6.8 and 6.1.1.4'
H H 0.0000 0.0000 'International Tables Vol C Tables 4.2.6.8 and 6.1.1.4'
N N 0.0311 0.0180 'International Tables Vol C Tables 4.2.6.8 and 6.1.1.4'
O O 0.0492 0.0322 'International Tables Vol C Tables 4.2.6.8 and 6.1.1.4'
F F 0.0727 0.0534 'International Tables Vol C Tables 4.2.6.8 and 6.1.1.4'

loop_
_geom_angle_atom_site_label_1
_geom_angle_atom_site_label_2
_geom_angle_atom_site_label_3
_geom_angle
C1 N1 O3 111.3(2)
C8 O1 C1 107.13(19)
N1 O3 H3 109.5
N1 C1 O1 124.0(2)
N1 C1 C2 125.9(2)
O1 C1 C2 110.09(19)
C3 C2 C9 114.98(19)
C3 C2 C15 110.26(19)
C9 C2 C15 112.25(19)
C3 C2 C1 98.53(18)
C9 C2 C1 109.96(19)
C15 C2 C1 109.99(19)
C8 C3 C4 119.9(2)
C8 C3 C2 109.25(18)
C4 C3 C2 130.8(2)
O2 C4 C3 122.8(2)
O2 C4 C5 121.5(2)
C3 C4 C5 115.7(2)
C4 C5 C6 115.9(2)
C4 C5 H5A 108.3
C6 C5 H5A 108.3
C4 C5 H5B 108.3
C6 C5 H5B 108.3
H5A C5 H5B 107.4
C7 C6 C5 111.6(2)
C7 C6 H6A 109.3
C5 C6 H6A 109.3
C7 C6 H6B 109.3
C5 C6 H6B 109.3
H6A C6 H6B 108.0
C8 C7 C6 107.5(2)
C8 C7 H7A 110.2
C6 C7 H7A 110.2
C8 C7 H7B 110.2
C6 C7 H7B 110.2
H7A C7 H7B 108.5
C3 C8 O1 114.5(2)
C3 C8 C7 127.5(2)
O1 C8 C7 118.0(2)
C14 C9 C10 118.4(2)
C14 C9 C2 121.2(2)
C10 C9 C2 120.2(2)
C11 C10 C9 120.9(3)
C11 C10 H10 119.6
C9 C10 H10 119.6
C12 C11 C10 118.3(3)
C12 C11 H11 120.8
C10 C11 H11 120.8
F1 C12 C13 118.8(3)
F1 C12 C11 118.7(3)
C13 C12 C11 122.5(3)
C12 C13 C14 118.7(3)
C12 C13 H13 120.7
C14 C13 H13 120.7
C9 C14 C13 121.2(3)
C9 C14 H14 119.4
C13 C14 H14 119.4
F3 C15 F2 106.5(2)
F3 C15 F4 108.0(2)
F2 C15 F4 105.9(2)
F3 C15 C2 112.0(2)
F2 C15 C2 113.6(2)
F4 C15 C2 110.4(2)

loop_
_geom_bond_atom_site_label_1
_geom_bond_atom_site_label_2
_geom_bond_distance
F1 C12 1.354(3)
F2 C15 1.331(3)
F3 C15 1.316(3)
F4 C15 1.332(3)
N1 C1 1.251(3)
N1 O3 1.398(3)
O1 C8 1.365(3)
O1 C1 1.388(3)
O2 C4 1.217(3)
O3 H3 0.8200
C1 C2 1.544(3)
C2 C3 1.527(3)
C2 C9 1.533(3)
C2 C15 1.536(3)
C3 C8 1.327(3)
C3 C4 1.463(3)
C4 C5 1.506(3)
C5 C6 1.512(4)
C5 H5A 0.9700
C5 H5B 0.9700
C6 C7 1.512(4)
C6 H6A 0.9700
C6 H6B 0.9700
C7 C8 1.487(3)
C7 H7A 0.9700
C7 H7B 0.9700
C9 C14 1.375(3)
C9 C10 1.391(3)
C10 C11 1.386(4)
C10 H10 0.9300
C11 C12 1.364(4)
C11 H11 0.9300
C12 C13 1.361(4)
C13 C14 1.382(4)
C13 H13 0.9300
C14 H14 0.9300

loop_
_geom_torsion_atom_site_label_1
_geom_torsion_atom_site_label_2
_geom_torsion_atom_site_label_3
_geom_torsion_atom_site_label_4
_geom_torsion
O3 N1 C1 O1 0.9(4)
O3 N1 C1 C2 -178.5(3)
C8 O1 C1 N1 173.5(3)
C8 O1 C1 C2 -7.0(3)
N1 C1 C2 C3 -173.4(3)
O1 C1 C2 C3 7.2(3)
N1 C1 C2 C9 66.0(3)
O1 C1 C2 C9 -113.4(2)
N1 C1 C2 C15 -58.1(3)
O1 C1 C2 C15 122.4(2)
C9 C2 C3 C8 112.0(2)
C15 C2 C3 C8 -119.9(2)
C1 C2 C3 C8 -4.8(2)
C9 C2 C3 C4 -66.9(3)
C15 C2 C3 C4 61.2(3)
C1 C2 C3 C4 176.3(3)
C8 C3 C4 O2 -173.6(3)
C2 C3 C4 O2 5.2(4)
C8 C3 C4 C5 4.1(4)
C2 C3 C4 C5 -177.1(2)
O2 C4 C5 C6 -161.2(3)
C3 C4 C5 C6 21.1(4)
C4 C5 C6 C7 -49.9(4)
C5 C6 C7 C8 50.3(3)
C4 C3 C8 O1 -179.9(2)
C2 C3 C8 O1 1.1(3)
C4 C3 C8 C7 0.5(4)
C2 C3 C8 C7 -178.6(3)
C1 O1 C8 C3 3.8(3)
C1 O1 C8 C7 -176.5(2)
C6 C7 C8 C3 -28.4(4)
C6 C7 C8 O1 151.9(2)
C3 C2 C9 C14 1.3(3)
C15 C2 C9 C14 -125.8(2)
C1 C2 C9 C14 111.4(2)
C3 C2 C9 C10 -173.7(2)
C15 C2 C9 C10 59.2(3)
C1 C2 C9 C10 -63.6(3)
C14 C9 C10 C11 0.3(4)
C2 C9 C10 C11 175.5(2)
C9 C10 C11 C12 -1.1(4)
C10 C11 C12 F1 -177.5(3)
C10 C11 C12 C13 1.3(5)
F1 C12 C13 C14 178.1(2)
C11 C12 C13 C14 -0.7(4)
C10 C9 C14 C13 0.3(4)
C2 C9 C14 C13 -174.8(2)
C12 C13 C14 C9 -0.1(4)
C3 C2 C15 F3 -73.3(3)
C9 C2 C15 F3 56.3(3)
C1 C2 C15 F3 179.0(2)
C3 C2 C15 F2 165.90(19)
C9 C2 C15 F2 -64.5(3)
C1 C2 C15 F2 58.3(3)
C3 C2 C15 F4 47.1(3)
C9 C2 C15 F4 176.7(2)
C1 C2 C15 F4 -60.5(3)
